data_1575159
loop_
_publ_author_name
'Dubrawski, Zachary'
'Del Rosal, Iker'
'Jeanneau, Erwann'
'Maron, Laurent'
'Thieuleux, Chlo&#xe9;'
'Camp, Cl&#xe9;ment'

_publ_section_title
;
 Synergistic C-H bond activation across molybdenum-iridium multiply bonded
 complexes: a cascade of transformations.
;
_journal_issue 32
_journal_name_full 'Chemical science'
_journal_page_first 14564
_journal_page_last 14577
_journal_paper_doi 10.1039/d5sc03465e
_journal_volume 16
_journal_year 2025
_chemical_formula_moiety 'C24 H45 Ir Mo N4 O2'
_chemical_formula_sum 'C24 H45 Ir Mo N4 O2'
_chemical_formula_weight 709.78
_space_group_crystal_system monoclinic
_space_group_IT_number 14
_space_group_name_Hall '-P 2ybc'
_space_group_name_H-M_alt 'P 1 21/c 1'
_atom_sites_solution_hydrogens geom
_atom_sites_solution_primary dual
_audit_creation_date 2024-06-28
_audit_creation_method
;
Olex2 1.5-ac6-020
(compiled 2024.02.14 svn.r2f8d729c for Rigaku Oxford Diffraction, GUI svn.r6966)
;
_audit_update_record
;
2024-12-16 deposited with the CCDC.	2025-07-16 downloaded from the CCDC.
;
_cell_angle_alpha 90
_cell_angle_beta 104.443(2)
_cell_angle_gamma 90
_cell_formula_units_Z 4
_cell_length_a 10.3416(2)
_cell_length_b 18.4312(4)
_cell_length_c 14.9177(3)
_cell_measurement_reflns_used 51684
_cell_measurement_temperature 100.0(4)
_cell_measurement_theta_max 29.8340
_cell_measurement_theta_min 2.4230
_cell_volume 2753.57(10)
_computing_cell_refinement 'CrysAlisPro 1.171.43.124a (Rigaku OD, 2024)'
_computing_data_collection 'CrysAlisPro system (CCD 43.125a 64-bit (release 04-06-2024))'
_computing_data_reduction 'CrysAlisPro 1.171.43.124a (Rigaku OD, 2024)'
_computing_molecular_graphics 'Olex2 1.5-ac6-020 (Dolomanov et al., 2009)'
_computing_publication_material 'Olex2 1.5-ac6-020 (Dolomanov et al., 2009)'
_computing_structure_refinement 'SHELXL 2018/3 (Sheldrick, 2015)'
_computing_structure_solution 'SHELXT 2018/2 (Sheldrick, 2018)'
_diffrn_ambient_environment N~2~
_diffrn_ambient_temperature 100.0(4)
_diffrn_detector 'Hybrid Pixel Array Detector'
_diffrn_detector_area_resol_mean 10.0000
_diffrn_detector_type 'HyPix-Arc 100'
_diffrn_measured_fraction_theta_full 0.999
_diffrn_measured_fraction_theta_max 0.937
_diffrn_measurement_details
;
List of Runs (angles in degrees, time in seconds):

  # Type    Start    End  Width  t~exp~   \w     \q     \k     \f   Frames
#--------------------------------------------------------------------------
  1  \w     -3.00  55.00   0.50   18.00    --   10.72-105.00 140.00  116
  2  \w    -94.00 -40.00   0.50   18.00    --  -10.09 -19.00 -90.00  108
  3  \w    -94.00 -40.00   0.50   18.00    --  -10.09 -19.00 -30.00  108
  4  \w    -94.00 -40.00   0.50   18.00    --  -10.09 -19.00  30.00  108
  5  \w    -73.00 -39.00   0.50   18.00    --  -10.09 137.00 -33.28   68
  6  \w      8.00  43.00   0.50   18.00    --  -10.09-122.00 127.25   70
  7  \w    -73.00 -38.00   0.50   18.00    --  -10.09 136.00  99.36   70
  8  \w    -73.00 -40.00   0.50   18.00    --   10.72 -19.00 150.00   66
  9  \w     -7.00  38.00   0.50   18.00    --   10.72  57.00   0.00   90
 10  \w    -73.00 -40.00   0.50   18.00    --   10.72 -19.00-150.00   66
 11  \w    -73.00 -40.00   0.50   18.00    --   10.72 -19.00-180.00   66
 12  \w    -73.00 -40.00   0.50   18.00    --   10.72 -19.00 -60.00   66
 13  \w    -59.00  24.00   0.50   18.00    --   10.72 -57.00  30.00  166
 14  \w    -73.00 -40.00   0.50   18.00    --   10.72 -19.00-120.00   66
 15  \w     -7.00  38.00   0.50   18.00    --   10.72  57.00-180.00   90
 16  \w    -59.00  24.00   0.50   18.00    --   10.72 -57.00  30.00  166
 17  \w    -73.00 -40.00   0.50   18.00    --   10.72 -19.00 -90.00   66
 18  \w     -7.00  38.00   0.50   18.00    --   10.72  57.00 -60.00   90
 19  \w    -94.00 -40.00   0.50   18.00    --  -10.09 -19.00 150.00  108
 20  \w    -67.00 -32.00   0.50   18.00    --  -10.09 126.00 -62.34   70
 21  \w    -28.00  38.00   0.50   18.00    --  -10.09  57.00 -30.00  132
 22  \w    -73.00 -38.00   0.50   18.00    --  -10.09 136.00   8.97   70
 23  \w     13.00  49.00   0.50   18.00    --  -10.09-130.00 161.35   72
 24  \w    -68.00 -33.00   0.50   18.00    --  -10.09 128.00-173.40   70
 25  \w    -67.00 -32.00   0.50   18.00    --  -10.09 126.00-131.28   70
 26  \w     -7.00  38.00   0.50   18.00    --   10.72  57.00 120.00   90
 27  \w    -73.00 -40.00   0.50   18.00    --   10.72 -19.00   0.00   66
 28  \w     -3.00  55.00   0.50   18.00    --   10.72-105.00 -25.69  116
 29  \w    -73.00 -40.00   0.50   18.00    --   10.72 -19.00 120.00   66
 30  \w     -7.00  38.00   0.50   18.00    --   10.72  57.00-120.00   90
 31  \w    -73.00 -40.00   0.50   18.00    --   10.72 -19.00  90.00   66
 32  \w    -73.00 -40.00   0.50   18.00    --   10.72 -19.00 -30.00   66
 33  \w    -67.00 -32.00   0.50   18.00    --  -10.09 126.00 102.41   70
 34  \w    -28.00  38.00   0.50   18.00    --  -10.09  57.00  90.00  132
 35  \w    -94.00 -40.00   0.50   18.00    --  -10.09 -19.00  60.00  108
 36  \w    -94.00 -40.00   0.50   18.00    --  -10.09 -19.00 -60.00  108
 37  \w    -94.00 -63.00   0.50   18.00    --  -10.09 -19.00 120.00   62
 38  \w     -7.00  51.00   0.50   18.00    --   10.72 -99.00-120.00  116
;
_diffrn_measurement_device 'four-circle diffractometer'
_diffrn_measurement_device_type 'XtaLAB Synergy, Dualflex, HyPix-Arc 100'
_diffrn_measurement_method '\w scans'
_diffrn_orient_matrix_type 'CrysAlisPro convention (1999,Acta A55,543-557)'
_diffrn_orient_matrix_UB_11 -0.0226564000
_diffrn_orient_matrix_UB_12 -0.0364443000
_diffrn_orient_matrix_UB_13 -0.0028428000
_diffrn_orient_matrix_UB_21 0.0339967000
_diffrn_orient_matrix_UB_22 -0.0070359000
_diffrn_orient_matrix_UB_23 -0.0349165000
_diffrn_orient_matrix_UB_31 0.0578834000
_diffrn_orient_matrix_UB_32 -0.0101550000
_diffrn_orient_matrix_UB_33 0.0343824000
_diffrn_radiation_monochromator mirror
_diffrn_radiation_probe x-ray
_diffrn_radiation_type 'Mo K\a'
_diffrn_radiation_wavelength 0.71073
_diffrn_reflns_av_R_equivalents 0.0767
_diffrn_reflns_av_unetI/netI 0.0337
_diffrn_reflns_Laue_measured_fraction_full 0.999
_diffrn_reflns_Laue_measured_fraction_max 0.937
_diffrn_reflns_limit_h_max 14
_diffrn_reflns_limit_h_min -14
_diffrn_reflns_limit_k_max 24
_diffrn_reflns_limit_k_min -25
_diffrn_reflns_limit_l_max 20
_diffrn_reflns_limit_l_min -20
_diffrn_reflns_number 119373
_diffrn_reflns_point_group_measured_fraction_full 0.999
_diffrn_reflns_point_group_measured_fraction_max 0.937
_diffrn_reflns_theta_full 25.242
_diffrn_reflns_theta_max 29.940
_diffrn_reflns_theta_min 2.314
_diffrn_source 'micro-focus sealed X-ray tube'
_diffrn_source_type 'PhotonJet (Mo) X-ray Source'
_exptl_absorpt_coefficient_mu 5.309
_exptl_absorpt_correction_T_max 1.000
_exptl_absorpt_correction_T_min 0.450
_exptl_absorpt_correction_type gaussian
_exptl_absorpt_process_details
;
CrysAlisPro 1.171.43.124a (Rigaku Oxford Diffraction, 2024)
Numerical absorption correction based on gaussian integration over
a multifaceted crystal model
Empirical absorption correction using spherical harmonics,
implemented in SCALE3 ABSPACK scaling algorithm.
;
_exptl_crystal_colour black
_exptl_crystal_colour_primary black
_exptl_crystal_density_diffrn 1.712
_exptl_crystal_description block
_exptl_crystal_F_000 1408
_exptl_crystal_size_max 0.206
_exptl_crystal_size_mid 0.152
_exptl_crystal_size_min 0.087
_refine_diff_density_max 1.447
_refine_diff_density_min -2.891
_refine_diff_density_rms 0.217
_refine_ls_extinction_method none
_refine_ls_goodness_of_fit_ref 1.253
_refine_ls_hydrogen_treatment constr
_refine_ls_matrix_type full
_refine_ls_number_parameters 304
_refine_ls_number_reflns 7504
_refine_ls_number_restraints 0
_refine_ls_restrained_S_all 1.253
_refine_ls_R_factor_all 0.0617
_refine_ls_R_factor_gt 0.0520
_refine_ls_shift/su_max 0.001
_refine_ls_shift/su_mean 0.000
_refine_ls_structure_factor_coef Fsqd
_refine_ls_weighting_details 'w=1/[\s^2^(Fo^2^)+39.0068P] where P=(Fo^2^+2Fc^2^)/3'
_refine_ls_weighting_scheme calc
_refine_ls_wR_factor_gt 0.0988
_refine_ls_wR_factor_ref 0.1010
_reflns_Friedel_coverage 0.000
_reflns_number_gt 6502
_reflns_number_total 7504
_reflns_threshold_expression 'I > 2\s(I)'
_cod_data_source_file d5sc03465e2.cif
_cod_data_source_block zd225_2
_cod_depositor_comments 'Adding full bibliography for 1575153--1575159.cif.'
_cod_original_cell_volume 2753.56(11)
_cod_database_code 1575159
_shelx_shelxl_version_number 2018/3
_chemical_oxdiff_formula 'Mo Ir C H N O'
_shelx_space_group_comment
;
The symmetry employed for this shelxl refinement is uniquely defined
by the following loop, which should always be used as a source of
symmetry information in preference to the above space-group names.
They are only intended as comments.
;
_olex2_refinement_description
;
1. Fixed Uiso
 At 1.5 times of:
  All C(H,H,H) groups
2.a Idealised Me refined as rotating group:
 C1(H1A,H1B,H1C), C2(H2A,H2B,H2C), C5(H5A,H5B,H5C), C6(H6A,H6B,H6C), C7(H7A,
 H7B,H7C), C9(H9A,H9B,H9C), C10(H10A,H10B,H10C), C11(H11A,H11B,H11C), C13(H13A,
 H13B,H13C), C14(H14A,H14B,H14C), C20(H20A,H20B,H20C), C21(H21A,H21B,H21C),
 C22(H22A,H22B,H22C), C23(H23A,H23B,H23C), C24(H24A,H24B,H24C)
;
_olex2_exptl_crystal_mounting_method 'The crystal was mounted on a MITIGEN holder in perfluoroether oil'
_olex2_submission_original_sample_id ZD225
_olex2_submission_special_instructions 'No special instructions were received'
_oxdiff_exptl_absorpt_empirical_details
;
Empirical correction (ABSPACK) includes:
- Absorption correction using spherical harmonics
- Frame scaling
;
_oxdiff_exptl_absorpt_empirical_full_max 3.708
_oxdiff_exptl_absorpt_empirical_full_min 0.464

loop_
_space_group_symop_operation_xyz
'x, y, z'
'-x, y+1/2, -z+1/2'
'-x, -y, -z'
'x, -y-1/2, z-1/2'

loop_
_atom_site_label
_atom_site_type_symbol
_atom_site_fract_x
_atom_site_fract_y
_atom_site_fract_z
_atom_site_U_iso_or_equiv
_atom_site_adp_type
_atom_site_occupancy
_atom_site_site_symmetry_order
_atom_site_calc_flag
_atom_site_refinement_flags_posn
_atom_site_refinement_flags_adp
_atom_site_refinement_flags_occupancy
_atom_site_disorder_assembly
_atom_site_disorder_group
Ir1 Ir 0.74241(2) 0.74939(2) 0.47439(2) 0.01204(6) Uani 1 1 d . . . . .
Mo1 Mo 0.53029(5) 0.69188(3) 0.36125(3) 0.01142(10) Uani 1 1 d . . . . .
O1 O 0.5148(5) 0.6997(3) 0.2429(3) 0.0198(10) Uani 1 1 d . . . . .
O2 O 0.2361(5) 0.6046(3) 0.4562(3) 0.0304(13) Uani 1 1 d . . . . .
N1 N 0.4543(5) 0.6532(3) 0.4901(4) 0.0150(10) Uani 1 1 d . . . . .
N2 N 0.3569(5) 0.6216(3) 0.3435(4) 0.0148(10) Uani 1 1 d . . . . .
N3 N 0.5549(6) 0.7848(3) 0.4112(4) 0.0177(11) Uani 1 1 d . . . . .
N4 N 0.7764(6) 0.5938(3) 0.4009(4) 0.0205(12) Uani 1 1 d . . . . .
C1 C 0.4199(7) 0.7073(4) 0.5527(5) 0.0221(14) Uani 1 1 d . . . . .
H1A H 0.501797 0.729672 0.589826 0.033 Uiso 1 1 calc R U . . .
H1B H 0.372191 0.683550 0.593694 0.033 Uiso 1 1 calc R U . . .
H1C H 0.362820 0.744746 0.516231 0.033 Uiso 1 1 calc R U . . .
C2 C 0.5367(7) 0.5960(4) 0.5469(5) 0.0214(14) Uani 1 1 d . . . . .
H2A H 0.557822 0.558468 0.506162 0.032 Uiso 1 1 calc R U . . .
H2B H 0.487183 0.574273 0.588172 0.032 Uiso 1 1 calc R U . . .
H2C H 0.619771 0.617402 0.583784 0.032 Uiso 1 1 calc R U . . .
C3 C 0.3339(6) 0.6224(4) 0.4276(4) 0.0170(13) Uani 1 1 d . . . . .
C4 C 0.2520(6) 0.5942(4) 0.2636(4) 0.0184(13) Uani 1 1 d . . . . .
C5 C 0.3068(8) 0.5887(5) 0.1782(5) 0.0282(16) Uani 1 1 d . . . . .
H5A H 0.333198 0.636983 0.161808 0.042 Uiso 1 1 calc R U . . .
H5B H 0.237896 0.568969 0.126525 0.042 Uiso 1 1 calc R U . . .
H5C H 0.384754 0.556505 0.191303 0.042 Uiso 1 1 calc R U . . .
C6 C 0.2052(7) 0.5185(4) 0.2843(5) 0.0236(15) Uani 1 1 d . . . . .
H6A H 0.281116 0.484917 0.296469 0.035 Uiso 1 1 calc R U . . .
H6B H 0.136233 0.501244 0.230908 0.035 Uiso 1 1 calc R U . . .
H6C H 0.168399 0.520840 0.338725 0.035 Uiso 1 1 calc R U . . .
C7 C 0.1346(7) 0.6471(4) 0.2435(5) 0.0279(16) Uani 1 1 d . . . . .
H7A H 0.104207 0.654801 0.299985 0.042 Uiso 1 1 calc R U . . .
H7B H 0.061317 0.626979 0.195112 0.042 Uiso 1 1 calc R U . . .
H7C H 0.162951 0.693501 0.222581 0.042 Uiso 1 1 calc R U . . .
C8 C 0.4913(7) 0.8535(4) 0.3756(5) 0.0212(14) Uani 1 1 d . . . . .
C9 C 0.3461(7) 0.8382(4) 0.3225(5) 0.0245(15) Uani 1 1 d . . . . .
H9A H 0.345348 0.805270 0.270837 0.037 Uiso 1 1 calc R U . . .
H9B H 0.302286 0.883888 0.298571 0.037 Uiso 1 1 calc R U . . .
H9C H 0.298124 0.815780 0.364332 0.037 Uiso 1 1 calc R U . . .
C10 C 0.4944(9) 0.9078(5) 0.4509(6) 0.038(2) Uani 1 1 d . . . . .
H10A H 0.452232 0.886871 0.497007 0.058 Uiso 1 1 calc R U . . .
H10B H 0.445674 0.951505 0.424375 0.058 Uiso 1 1 calc R U . . .
H10C H 0.587195 0.920449 0.480619 0.058 Uiso 1 1 calc R U . . .
C11 C 0.5647(8) 0.8832(5) 0.3050(6) 0.0324(18) Uani 1 1 d . . . . .
H11A H 0.654197 0.899539 0.337750 0.049 Uiso 1 1 calc R U . . .
H11B H 0.514400 0.924074 0.271370 0.049 Uiso 1 1 calc R U . . .
H11C H 0.572126 0.844779 0.261147 0.049 Uiso 1 1 calc R U . . .
C12 C 0.7109(6) 0.6541(3) 0.4143(4) 0.0143(12) Uani 1 1 d . . . . .
C13 C 0.9187(7) 0.5906(5) 0.4075(6) 0.0297(17) Uani 1 1 d . . . . .
H13A H 0.961190 0.556903 0.456911 0.045 Uiso 1 1 calc R U . . .
H13B H 0.957639 0.639006 0.421473 0.045 Uiso 1 1 calc R U . . .
H13C H 0.933384 0.573678 0.348515 0.045 Uiso 1 1 calc R U . . .
C14 C 0.7039(7) 0.5293(4) 0.3599(5) 0.0229(14) Uani 1 1 d . . . . .
H14A H 0.719975 0.520684 0.298769 0.034 Uiso 1 1 calc R U . . .
H14B H 0.608119 0.536413 0.353535 0.034 Uiso 1 1 calc R U . . .
H14C H 0.734790 0.487315 0.399869 0.034 Uiso 1 1 calc R U . . .
C15 C 0.9576(6) 0.7807(4) 0.5144(5) 0.0181(13) Uani 1 1 d . . . . .
C16 C 0.9342(7) 0.7289(4) 0.5791(5) 0.0194(13) Uani 1 1 d . . . . .
C17 C 0.8414(7) 0.7593(4) 0.6257(4) 0.0201(13) Uani 1 1 d . . . . .
C18 C 0.8108(6) 0.8299(4) 0.5930(5) 0.0210(14) Uani 1 1 d . . . . .
C19 C 0.8807(7) 0.8445(4) 0.5218(5) 0.0230(15) Uani 1 1 d . . . . .
C20 C 1.0620(7) 0.7788(5) 0.4605(5) 0.0291(17) Uani 1 1 d . . . . .
H20A H 1.092022 0.728670 0.456780 0.044 Uiso 1 1 calc R U . . .
H20B H 1.138055 0.808948 0.491489 0.044 Uiso 1 1 calc R U . . .
H20C H 1.024246 0.797400 0.397869 0.044 Uiso 1 1 calc R U . . .
C21 C 1.0099(8) 0.6590(5) 0.6104(5) 0.0298(17) Uani 1 1 d . . . . .
H21A H 0.946947 0.618376 0.601996 0.045 Uiso 1 1 calc R U . . .
H21B H 1.057102 0.662953 0.675875 0.045 Uiso 1 1 calc R U . . .
H21C H 1.074650 0.650627 0.573373 0.045 Uiso 1 1 calc R U . . .
C22 C 0.8023(8) 0.7262(5) 0.7070(5) 0.0286(16) Uani 1 1 d . . . . .
H22A H 0.713550 0.743683 0.709041 0.043 Uiso 1 1 calc R U . . .
H22B H 0.867398 0.739942 0.764273 0.043 Uiso 1 1 calc R U . . .
H22C H 0.800278 0.673197 0.700921 0.043 Uiso 1 1 calc R U . . .
C23 C 0.7377(8) 0.8823(5) 0.6401(6) 0.0337(18) Uani 1 1 d . . . . .
H23A H 0.732621 0.929770 0.609766 0.051 Uiso 1 1 calc R U . . .
H23B H 0.785681 0.887122 0.705330 0.051 Uiso 1 1 calc R U . . .
H23C H 0.647311 0.864200 0.635825 0.051 Uiso 1 1 calc R U . . .
C24 C 0.8943(9) 0.9154(4) 0.4787(6) 0.038(2) Uani 1 1 d . . . . .
H24A H 0.909245 0.907576 0.417059 0.056 Uiso 1 1 calc R U . . .
H24B H 0.970172 0.941862 0.517266 0.056 Uiso 1 1 calc R U . . .
H24C H 0.812411 0.943682 0.473064 0.056 Uiso 1 1 calc R U . . .

loop_
_atom_site_aniso_label
_atom_site_aniso_U_11
_atom_site_aniso_U_22
_atom_site_aniso_U_33
_atom_site_aniso_U_23
_atom_site_aniso_U_13
_atom_site_aniso_U_12
Ir1 0.00973(10) 0.01384(11) 0.01274(10) 0.00012(9) 0.00314(7) -0.00145(9)
Mo1 0.0098(2) 0.0137(2) 0.0109(2) 0.0006(2) 0.00280(17) -0.0007(2)
O1 0.020(2) 0.024(3) 0.016(2) 0.0003(19) 0.0053(18) -0.003(2)
O2 0.020(2) 0.051(4) 0.022(3) -0.009(2) 0.009(2) -0.017(2)
N1 0.015(2) 0.017(3) 0.013(2) -0.002(2) 0.0024(19) -0.004(2)
N2 0.015(2) 0.014(3) 0.014(2) 0.000(2) 0.002(2) -0.001(2)
N3 0.019(3) 0.017(3) 0.017(3) 0.008(2) 0.004(2) 0.003(2)
N4 0.016(3) 0.019(3) 0.027(3) -0.002(2) 0.006(2) -0.001(2)
C1 0.024(3) 0.028(4) 0.017(3) -0.008(3) 0.010(3) -0.006(3)
C2 0.023(3) 0.022(3) 0.017(3) 0.005(3) 0.000(3) -0.006(3)
C3 0.012(3) 0.022(3) 0.016(3) -0.004(2) 0.003(2) -0.004(2)
C4 0.014(3) 0.023(3) 0.015(3) -0.005(3) -0.002(2) -0.004(3)
C5 0.032(4) 0.034(4) 0.017(3) -0.007(3) 0.004(3) -0.010(3)
C6 0.023(3) 0.025(4) 0.021(3) -0.005(3) 0.002(3) -0.008(3)
C7 0.019(3) 0.029(4) 0.027(4) -0.004(3) -0.010(3) 0.001(3)
C8 0.017(3) 0.016(3) 0.026(3) 0.002(3) -0.003(3) 0.003(3)
C9 0.019(3) 0.024(4) 0.028(4) 0.003(3) 0.000(3) 0.003(3)
C10 0.037(5) 0.035(5) 0.038(5) -0.005(4) -0.001(4) 0.013(4)
C11 0.028(4) 0.028(4) 0.039(4) 0.013(3) 0.005(3) 0.000(3)
C12 0.016(3) 0.015(3) 0.013(3) -0.001(2) 0.004(2) 0.000(2)
C13 0.020(3) 0.034(4) 0.037(4) -0.006(3) 0.010(3) 0.004(3)
C14 0.027(4) 0.016(3) 0.029(4) -0.001(3) 0.013(3) -0.001(3)
C15 0.008(3) 0.026(3) 0.020(3) 0.000(3) 0.004(2) -0.005(2)
C16 0.019(3) 0.018(3) 0.021(3) -0.009(3) 0.005(3) -0.008(2)
C17 0.021(3) 0.025(4) 0.014(3) -0.001(3) 0.002(2) 0.000(3)
C18 0.014(3) 0.027(4) 0.020(3) -0.010(3) 0.001(2) 0.001(3)
C19 0.017(3) 0.019(3) 0.029(4) 0.003(3) -0.003(3) -0.009(3)
C20 0.015(3) 0.046(5) 0.028(4) -0.003(3) 0.009(3) -0.011(3)
C21 0.028(4) 0.033(4) 0.023(4) 0.005(3) -0.003(3) 0.006(3)
C22 0.025(4) 0.041(4) 0.020(3) 0.004(3) 0.005(3) -0.002(3)
C23 0.034(4) 0.031(4) 0.032(4) -0.013(3) 0.002(3) 0.008(3)
C24 0.034(4) 0.024(4) 0.047(5) 0.009(4) -0.004(4) -0.010(3)

loop_
_atom_type_symbol
_atom_type_description
_atom_type_scat_dispersion_real
_atom_type_scat_dispersion_imag
_atom_type_scat_source
C C 0.0033 0.0016 'International Tables Vol C Tables 4.2.6.8 and 6.1.1.4'
H H 0.0000 0.0000 'International Tables Vol C Tables 4.2.6.8 and 6.1.1.4'
Ir Ir -1.4442 7.9887 'International Tables Vol C Tables 4.2.6.8 and 6.1.1.4'
Mo Mo -1.6832 0.6857 'International Tables Vol C Tables 4.2.6.8 and 6.1.1.4'
N N 0.0061 0.0033 'International Tables Vol C Tables 4.2.6.8 and 6.1.1.4'
O O 0.0106 0.0060 'International Tables Vol C Tables 4.2.6.8 and 6.1.1.4'

loop_
_exptl_crystal_face_index_h
_exptl_crystal_face_index_k
_exptl_crystal_face_index_l
_exptl_crystal_face_perp_dist
2 -2 1 0.0691
-2 2 -1 0.0789
0 1 1 0.0638
0 -1 -1 0.0923
0 -1 0 0.0553
0 1 0 0.0320
1 2 1 0.0504
2 -1 2 0.0722
-1 0 -1 0.0838
-1 -2 -1 0.0818
5 -23 -9 0.0804
-2 -2 -1 0.0836
2 2 1 0.0551
0 -2 1 0.0698
-6 -23 5 0.0789
2 21 -13 0.0901
-11 -14 12 0.1023
2 0 1 0.0619
-1 0 1 0.1046
-1 -7 20 0.0818
-1 1 -2 0.0911
6 5 -20 0.1135
1 -1 -2 0.0857
-1 1 2 0.0840

loop_
_geom_angle_atom_site_label_1
_geom_angle_atom_site_label_2
_geom_angle_atom_site_label_3
_geom_angle
_geom_angle_site_symmetry_1
_geom_angle_site_symmetry_3
_geom_angle_publ_flag
N3 Ir1 Mo1 44.67(16) . . ?
N3 Ir1 C15 144.1(2) . . ?
N3 Ir1 C16 162.7(2) . . ?
N3 Ir1 C17 125.6(2) . . ?
N3 Ir1 C18 103.0(2) . . ?
N3 Ir1 C19 110.5(2) . . ?
C12 Ir1 Mo1 47.94(18) . . ?
C12 Ir1 N3 92.6(2) . . ?
C12 Ir1 C15 113.2(3) . . ?
C12 Ir1 C16 100.7(2) . . ?
C12 Ir1 C17 121.0(3) . . ?
C12 Ir1 C18 157.0(3) . . ?
C12 Ir1 C19 149.0(3) . . ?
C15 Ir1 Mo1 153.02(17) . . ?
C15 Ir1 C17 62.3(2) . . ?
C15 Ir1 C18 61.9(2) . . ?
C15 Ir1 C19 37.4(3) . . ?
C16 Ir1 Mo1 146.51(17) . . ?
C16 Ir1 C15 37.2(2) . . ?
C16 Ir1 C17 37.4(2) . . ?
C16 Ir1 C18 61.2(2) . . ?
C16 Ir1 C19 61.9(2) . . ?
C17 Ir1 Mo1 140.92(18) . . ?
C17 Ir1 C18 36.0(3) . . ?
C17 Ir1 C19 61.8(3) . . ?
C18 Ir1 Mo1 143.69(17) . . ?
C19 Ir1 Mo1 150.82(18) . . ?
C19 Ir1 C18 37.2(3) . . ?
O1 Mo1 Ir1 117.93(16) . . ?
O1 Mo1 N1 152.5(2) . . ?
O1 Mo1 N2 93.5(2) . . ?
O1 Mo1 N3 107.4(2) . . ?
O1 Mo1 C12 106.0(2) . . ?
N1 Mo1 Ir1 89.60(13) . . ?
N2 Mo1 Ir1 147.94(14) . . ?
N2 Mo1 N1 59.13(18) . . ?
N3 Mo1 Ir1 50.49(17) . . ?
N3 Mo1 N1 89.5(2) . . ?
N3 Mo1 N2 128.6(2) . . ?
N3 Mo1 C12 98.3(3) . . ?
C12 Mo1 Ir1 47.82(18) . . ?
C12 Mo1 N1 92.4(2) . . ?
C12 Mo1 N2 120.7(2) . . ?
C1 N1 Mo1 119.7(4) . . ?
C1 N1 C2 108.4(5) . . ?
C1 N1 C3 111.4(5) . . ?
C2 N1 Mo1 114.8(4) . . ?
C3 N1 Mo1 90.1(3) . . ?
C3 N1 C2 111.3(5) . . ?
C3 N2 Mo1 102.4(4) . . ?
C3 N2 C4 119.5(5) . . ?
C4 N2 Mo1 135.6(4) . . ?
Mo1 N3 Ir1 84.8(2) . . ?
C8 N3 Ir1 137.1(4) . . ?
C8 N3 Mo1 130.3(4) . . ?
C12 N4 C13 124.3(6) . . ?
C12 N4 C14 120.8(6) . . ?
C13 N4 C14 113.8(6) . . ?
N1 C1 H1A 109.5 . . ?
N1 C1 H1B 109.5 . . ?
N1 C1 H1C 109.5 . . ?
H1A C1 H1B 109.5 . . ?
H1A C1 H1C 109.5 . . ?
H1B C1 H1C 109.5 . . ?
N1 C2 H2A 109.5 . . ?
N1 C2 H2B 109.5 . . ?
N1 C2 H2C 109.5 . . ?
H2A C2 H2B 109.5 . . ?
H2A C2 H2C 109.5 . . ?
H2B C2 H2C 109.5 . . ?
O2 C3 N1 121.3(6) . . ?
O2 C3 N2 132.4(6) . . ?
N2 C3 N1 106.2(5) . . ?
N2 C4 C5 110.1(5) . . ?
N2 C4 C6 110.6(5) . . ?
N2 C4 C7 109.0(5) . . ?
C5 C4 C6 108.1(6) . . ?
C5 C4 C7 108.8(6) . . ?
C7 C4 C6 110.2(6) . . ?
C4 C5 H5A 109.5 . . ?
C4 C5 H5B 109.5 . . ?
C4 C5 H5C 109.5 . . ?
H5A C5 H5B 109.5 . . ?
H5A C5 H5C 109.5 . . ?
H5B C5 H5C 109.5 . . ?
C4 C6 H6A 109.5 . . ?
C4 C6 H6B 109.5 . . ?
C4 C6 H6C 109.5 . . ?
H6A C6 H6B 109.5 . . ?
H6A C6 H6C 109.5 . . ?
H6B C6 H6C 109.5 . . ?
C4 C7 H7A 109.5 . . ?
C4 C7 H7B 109.5 . . ?
C4 C7 H7C 109.5 . . ?
H7A C7 H7B 109.5 . . ?
H7A C7 H7C 109.5 . . ?
H7B C7 H7C 109.5 . . ?
N3 C8 C9 108.7(6) . . ?
N3 C8 C10 112.5(6) . . ?
N3 C8 C11 107.5(6) . . ?
C9 C8 C11 107.3(6) . . ?
C10 C8 C9 110.1(6) . . ?
C10 C8 C11 110.6(7) . . ?
C8 C9 H9A 109.5 . . ?
C8 C9 H9B 109.5 . . ?
C8 C9 H9C 109.5 . . ?
H9A C9 H9B 109.5 . . ?
H9A C9 H9C 109.5 . . ?
H9B C9 H9C 109.5 . . ?
C8 C10 H10A 109.5 . . ?
C8 C10 H10B 109.5 . . ?
C8 C10 H10C 109.5 . . ?
H10A C10 H10B 109.5 . . ?
H10A C10 H10C 109.5 . . ?
H10B C10 H10C 109.5 . . ?
C8 C11 H11A 109.5 . . ?
C8 C11 H11B 109.5 . . ?
C8 C11 H11C 109.5 . . ?
H11A C11 H11B 109.5 . . ?
H11A C11 H11C 109.5 . . ?
H11B C11 H11C 109.5 . . ?
Ir1 C12 Mo1 84.2(2) . . ?
N4 C12 Ir1 141.0(5) . . ?
N4 C12 Mo1 134.2(5) . . ?
N4 C13 H13A 109.5 . . ?
N4 C13 H13B 109.5 . . ?
N4 C13 H13C 109.5 . . ?
H13A C13 H13B 109.5 . . ?
H13A C13 H13C 109.5 . . ?
H13B C13 H13C 109.5 . . ?
N4 C14 H14A 109.5 . . ?
N4 C14 H14B 109.5 . . ?
N4 C14 H14C 109.5 . . ?
H14A C14 H14B 109.5 . . ?
H14A C14 H14C 109.5 . . ?
H14B C14 H14C 109.5 . . ?
C16 C15 Ir1 71.3(4) . . ?
C16 C15 C19 107.8(6) . . ?
C16 C15 C20 128.0(7) . . ?
C19 C15 Ir1 72.5(4) . . ?
C19 C15 C20 123.2(7) . . ?
C20 C15 Ir1 130.8(5) . . ?
C15 C16 Ir1 71.5(4) . . ?
C15 C16 C17 108.4(6) . . ?
C15 C16 C21 128.0(6) . . ?
C17 C16 Ir1 71.8(4) . . ?
C17 C16 C21 122.7(6) . . ?
C21 C16 Ir1 131.2(5) . . ?
C16 C17 Ir1 70.9(4) . . ?
C16 C17 C22 125.5(7) . . ?
C18 C17 Ir1 73.6(4) . . ?
C18 C17 C16 108.4(6) . . ?
C18 C17 C22 125.3(6) . . ?
C22 C17 Ir1 129.3(5) . . ?
C17 C18 Ir1 70.4(4) . . ?
C17 C18 C19 108.5(6) . . ?
C17 C18 C23 122.1(7) . . ?
C19 C18 Ir1 70.6(4) . . ?
C19 C18 C23 128.5(7) . . ?
C23 C18 Ir1 133.3(5) . . ?
C15 C19 Ir1 70.2(4) . . ?
C15 C19 C18 106.9(6) . . ?
C15 C19 C24 125.0(7) . . ?
C18 C19 Ir1 72.2(4) . . ?
C18 C19 C24 127.0(7) . . ?
C24 C19 Ir1 132.1(5) . . ?
C15 C20 H20A 109.5 . . ?
C15 C20 H20B 109.5 . . ?
C15 C20 H20C 109.5 . . ?
H20A C20 H20B 109.5 . . ?
H20A C20 H20C 109.5 . . ?
H20B C20 H20C 109.5 . . ?
C16 C21 H21A 109.5 . . ?
C16 C21 H21B 109.5 . . ?
C16 C21 H21C 109.5 . . ?
H21A C21 H21B 109.5 . . ?
H21A C21 H21C 109.5 . . ?
H21B C21 H21C 109.5 . . ?
C17 C22 H22A 109.5 . . ?
C17 C22 H22B 109.5 . . ?
C17 C22 H22C 109.5 . . ?
H22A C22 H22B 109.5 . . ?
H22A C22 H22C 109.5 . . ?
H22B C22 H22C 109.5 . . ?
C18 C23 H23A 109.5 . . ?
C18 C23 H23B 109.5 . . ?
C18 C23 H23C 109.5 . . ?
H23A C23 H23B 109.5 . . ?
H23A C23 H23C 109.5 . . ?
H23B C23 H23C 109.5 . . ?
C19 C24 H24A 109.5 . . ?
C19 C24 H24B 109.5 . . ?
C19 C24 H24C 109.5 . . ?
H24A C24 H24B 109.5 . . ?
H24A C24 H24C 109.5 . . ?
H24B C24 H24C 109.5 . . ?

loop_
_geom_bond_atom_site_label_1
_geom_bond_atom_site_label_2
_geom_bond_distance
_geom_bond_site_symmetry_2
_geom_bond_publ_flag
Ir1 Mo1 2.6339(6) . ?
Ir1 N3 2.041(5) . ?
Ir1 C12 1.962(6) . ?
Ir1 C15 2.231(6) . ?
Ir1 C16 2.230(7) . ?
Ir1 C17 2.241(6) . ?
Ir1 C18 2.283(7) . ?
Ir1 C19 2.261(7) . ?
Mo1 O1 1.738(4) . ?
Mo1 N1 2.361(5) . ?
Mo1 N2 2.174(5) . ?
Mo1 N3 1.859(6) . ?
Mo1 C12 1.966(6) . ?
O2 C3 1.236(8) . ?
N1 C1 1.469(8) . ?
N1 C2 1.482(8) . ?
N1 C3 1.470(8) . ?
N2 C3 1.333(8) . ?
N2 C4 1.487(8) . ?
N3 C8 1.465(8) . ?
N4 C12 1.343(8) . ?
N4 C13 1.451(9) . ?
N4 C14 1.456(9) . ?
C1 H1A 0.9800 . ?
C1 H1B 0.9800 . ?
C1 H1C 0.9800 . ?
C2 H2A 0.9800 . ?
C2 H2B 0.9800 . ?
C2 H2C 0.9800 . ?
C4 C5 1.522(10) . ?
C4 C6 1.533(10) . ?
C4 C7 1.527(10) . ?
C5 H5A 0.9800 . ?
C5 H5B 0.9800 . ?
C5 H5C 0.9800 . ?
C6 H6A 0.9800 . ?
C6 H6B 0.9800 . ?
C6 H6C 0.9800 . ?
C7 H7A 0.9800 . ?
C7 H7B 0.9800 . ?
C7 H7C 0.9800 . ?
C8 C9 1.539(9) . ?
C8 C10 1.499(11) . ?
C8 C11 1.544(11) . ?
C9 H9A 0.9800 . ?
C9 H9B 0.9800 . ?
C9 H9C 0.9800 . ?
C10 H10A 0.9800 . ?
C10 H10B 0.9800 . ?
C10 H10C 0.9800 . ?
C11 H11A 0.9800 . ?
C11 H11B 0.9800 . ?
C11 H11C 0.9800 . ?
C13 H13A 0.9800 . ?
C13 H13B 0.9800 . ?
C13 H13C 0.9800 . ?
C14 H14A 0.9800 . ?
C14 H14B 0.9800 . ?
C14 H14C 0.9800 . ?
C15 C16 1.421(10) . ?
C15 C19 1.439(10) . ?
C15 C20 1.499(9) . ?
C16 C17 1.432(9) . ?
C16 C21 1.519(10) . ?
C17 C18 1.398(10) . ?
C17 C22 1.502(10) . ?
C18 C19 1.451(10) . ?
C18 C23 1.503(10) . ?
C19 C24 1.479(10) . ?
C20 H20A 0.9800 . ?
C20 H20B 0.9800 . ?
C20 H20C 0.9800 . ?
C21 H21A 0.9800 . ?
C21 H21B 0.9800 . ?
C21 H21C 0.9800 . ?
C22 H22A 0.9800 . ?
C22 H22B 0.9800 . ?
C22 H22C 0.9800 . ?
C23 H23A 0.9800 . ?
C23 H23B 0.9800 . ?
C23 H23C 0.9800 . ?
C24 H24A 0.9800 . ?
C24 H24B 0.9800 . ?
C24 H24C 0.9800 . ?

loop_
_geom_torsion_atom_site_label_1
_geom_torsion_atom_site_label_2
_geom_torsion_atom_site_label_3
_geom_torsion_atom_site_label_4
_geom_torsion
_geom_torsion_site_symmetry_1
_geom_torsion_site_symmetry_2
_geom_torsion_site_symmetry_3
_geom_torsion_site_symmetry_4
_geom_torsion_publ_flag
Ir1 Mo1 N3 C8 152.7(7) . . . . ?
Ir1 N3 C8 C9 171.6(5) . . . . ?
Ir1 N3 C8 C10 -66.3(9) . . . . ?
Ir1 N3 C8 C11 55.8(8) . . . . ?
Ir1 C15 C16 C17 -62.7(5) . . . . ?
Ir1 C15 C16 C21 128.3(7) . . . . ?
Ir1 C15 C19 C18 63.3(4) . . . . ?
Ir1 C15 C19 C24 -128.1(7) . . . . ?
Ir1 C16 C17 C18 -64.5(5) . . . . ?
Ir1 C16 C17 C22 125.2(7) . . . . ?
Ir1 C17 C18 C19 -60.6(5) . . . . ?
Ir1 C17 C18 C23 129.4(6) . . . . ?
Ir1 C18 C19 C15 -62.0(4) . . . . ?
Ir1 C18 C19 C24 129.7(7) . . . . ?
Mo1 N1 C3 O2 -165.6(6) . . . . ?
Mo1 N1 C3 N2 12.8(5) . . . . ?
Mo1 N2 C3 O2 163.9(8) . . . . ?
Mo1 N2 C3 N1 -14.2(6) . . . . ?
Mo1 N2 C4 C5 29.2(9) . . . . ?
Mo1 N2 C4 C6 148.5(5) . . . . ?
Mo1 N2 C4 C7 -90.1(7) . . . . ?
Mo1 N3 C8 C9 33.7(8) . . . . ?
Mo1 N3 C8 C10 155.9(6) . . . . ?
Mo1 N3 C8 C11 -82.1(7) . . . . ?
O1 Mo1 N3 Ir1 -112.2(2) . . . . ?
O1 Mo1 N3 C8 40.5(6) . . . . ?
N1 Mo1 N3 Ir1 89.88(19) . . . . ?
N1 Mo1 N3 C8 -117.4(6) . . . . ?
N2 Mo1 N3 Ir1 138.4(2) . . . . ?
N2 Mo1 N3 C8 -68.9(6) . . . . ?
C1 N1 C3 O2 -43.4(9) . . . . ?
C1 N1 C3 N2 134.9(6) . . . . ?
C2 N1 C3 O2 77.6(8) . . . . ?
C2 N1 C3 N2 -104.0(6) . . . . ?
C3 N2 C4 C5 -172.2(6) . . . . ?
C3 N2 C4 C6 -52.9(8) . . . . ?
C3 N2 C4 C7 68.4(8) . . . . ?
C4 N2 C3 O2 -1.0(12) . . . . ?
C4 N2 C3 N1 -179.1(5) . . . . ?
C12 Mo1 N3 Ir1 -2.5(2) . . . . ?
C12 Mo1 N3 C8 150.3(6) . . . . ?
C13 N4 C12 Ir1 -21.7(12) . . . . ?
C13 N4 C12 Mo1 146.6(6) . . . . ?
C14 N4 C12 Ir1 171.0(6) . . . . ?
C14 N4 C12 Mo1 -20.7(10) . . . . ?
C15 C16 C17 Ir1 62.5(5) . . . . ?
C15 C16 C17 C18 -2.0(7) . . . . ?
C15 C16 C17 C22 -172.3(6) . . . . ?
C16 C15 C19 Ir1 -63.0(4) . . . . ?
C16 C15 C19 C18 0.2(7) . . . . ?
C16 C15 C19 C24 168.9(7) . . . . ?
C16 C17 C18 Ir1 62.8(4) . . . . ?
C16 C17 C18 C19 2.2(7) . . . . ?
C16 C17 C18 C23 -167.8(6) . . . . ?
C17 C18 C19 Ir1 60.5(5) . . . . ?
C17 C18 C19 C15 -1.5(7) . . . . ?
C17 C18 C19 C24 -169.8(7) . . . . ?
C19 C15 C16 Ir1 63.8(4) . . . . ?
C19 C15 C16 C17 1.1(7) . . . . ?
C19 C15 C16 C21 -167.9(6) . . . . ?
C20 C15 C16 Ir1 -127.8(7) . . . . ?
C20 C15 C16 C17 169.6(6) . . . . ?
C20 C15 C16 C21 0.6(11) . . . . ?
C20 C15 C19 Ir1 127.8(6) . . . . ?
C20 C15 C19 C18 -168.9(6) . . . . ?
C20 C15 C19 C24 -0.3(11) . . . . ?
C21 C16 C17 Ir1 -127.8(6) . . . . ?
C21 C16 C17 C18 167.7(6) . . . . ?
C21 C16 C17 C22 -2.6(10) . . . . ?
C22 C17 C18 Ir1 -126.9(7) . . . . ?
C22 C17 C18 C19 172.5(6) . . . . ?
C22 C17 C18 C23 2.5(11) . . . . ?
C23 C18 C19 Ir1 -130.4(7) . . . . ?
C23 C18 C19 C15 167.6(7) . . . . ?
C23 C18 C19 C24 -0.7(12) . . . . ?

loop_
_exptl_oxdiff_crystal_face_indexfrac_h
_exptl_oxdiff_crystal_face_indexfrac_k
_exptl_oxdiff_crystal_face_indexfrac_l
_exptl_oxdiff_crystal_face_x
_exptl_oxdiff_crystal_face_y
_exptl_oxdiff_crystal_face_z
2.0000 -2.0000 1.0000 0.0247 0.0471 0.1705
-2.0000 2.0000 -1.0000 -0.0247 -0.0471 -0.1705
-0.0000 1.0000 1.0000 -0.0393 -0.0420 0.0242
0.0000 -1.0000 -1.0000 0.0393 0.0420 -0.0242
-0.0000 -1.0000 0.0000 0.0364 0.0070 0.0102
0.0000 1.0000 -0.0000 -0.0364 -0.0070 -0.0102
1.0000 2.0000 1.0000 -0.0984 -0.0150 0.0720
2.0000 -1.0000 2.0000 -0.0146 0.0052 0.1947
-1.0000 0.0000 -1.0000 0.0255 0.0009 -0.0923
-1.0000 -2.0000 -1.0000 0.0984 0.0150 -0.0720
5.1480 -22.7682 -8.5256 0.7374 0.6329 0.2361
-2.0000 -2.0000 -1.0000 0.1210 -0.0190 -0.1298
2.0000 2.0000 1.0000 -0.1210 0.0190 0.1298
-0.0000 -2.0000 1.0000 0.0700 -0.0208 0.0547
-6.4365 -23.0659 5.0173 0.9722 -0.2317 0.0342
2.0673 20.8198 -12.5916 -0.7698 0.3634 -0.5247
-10.9246 -13.9831 11.8004 0.7236 -0.6850 -0.0846
2.0000 -0.0000 1.0000 -0.0482 0.0331 0.1501
-1.0000 0.0000 1.0000 0.0198 -0.0689 -0.0235
-1.2569 -6.5677 20.0859 0.2107 -0.6979 0.6845
-1.0000 1.0000 -2.0000 -0.0081 0.0288 -0.1368
5.5945 5.2292 -20.3755 -0.2594 0.8648 -0.4298
1.0000 -1.0000 -2.0000 0.0195 0.1109 -0.0007
-1.0000 1.0000 2.0000 -0.0195 -0.1109 0.0007
